data_2216803
loop_
_publ_author_name
'Zhang, Ping'

_publ_section_title <i>catena</i>-Poly[[[2-[(2-methylaminoethylimino)methyl]-4-nitrophenolato]copper(II)]-\m-thiocyanato]
_journal_coeditor_code SU2018
_journal_issue 12
_journal_name_full 'Acta Crystallographica Section E'
_journal_page_first m3040
_journal_page_last m3040
_journal_paper_doi 10.1107/S1600536807057716
_journal_volume 63
_journal_year 2007
_chemical_formula_iupac '[Cu (C10 H12 N3 O3) (N C S)]'
_chemical_formula_moiety 'C11 H12 Cu N4 O3 S'
_chemical_formula_sum 'C11 H12 Cu N4 O3 S'
_chemical_formula_weight 343.85
_chemical_name_systematic
;
<i>catena</i>-Poly[[[2-[(2-
methylaminoethylimino)methyl]-4-nitrophenolato]copper(II)]-\m-thiocyanato]
;
_space_group_IT_number 14
_symmetry_cell_setting monoclinic
_symmetry_space_group_name_Hall '-P 2ybc'
_symmetry_space_group_name_H-M 'P 1 21/c 1'
_atom_sites_solution_hydrogens geom
_atom_sites_solution_primary direct
_atom_sites_solution_secondary difmap
_audit_creation_method SHELXL97
_cell_angle_alpha 90.00
_cell_angle_beta 105.160(2)
_cell_angle_gamma 90.00
_cell_formula_units_Z 4
_cell_length_a 10.6144(12)
_cell_length_b 11.2212(13)
_cell_length_c 11.7323(14)
_cell_measurement_reflns_used 2670
_cell_measurement_temperature 298(2)
_cell_measurement_theta_max 25.9
_cell_measurement_theta_min 2.5
_cell_volume 1348.8(3)
_computing_cell_refinement 'SMART (Bruker, 1998)'
_computing_data_collection 'SMART (Bruker, 1998)'
_computing_data_reduction 'SAINT (Bruker, 1998)'
_computing_molecular_graphics 'SHELXTL (Sheldrick, 1997b)'
_computing_publication_material 'SHELXTL (Sheldrick, 1997b)'
_computing_structure_refinement 'SHELXL97 (Sheldrick, 1997a)'
_computing_structure_solution 'SHELXS97 (Sheldrick, 1997a)'
_diffrn_ambient_temperature 298(2)
_diffrn_measured_fraction_theta_full 0.994
_diffrn_measured_fraction_theta_max 0.994
_diffrn_measurement_device_type 'Bruker SMART CCD area-detector'
_diffrn_measurement_method \w
_diffrn_radiation_monochromator graphite
_diffrn_radiation_source 'fine-focus sealed tube'
_diffrn_radiation_type MoK\a
_diffrn_radiation_wavelength 0.71073
_diffrn_reflns_av_R_equivalents 0.0336
_diffrn_reflns_av_sigmaI/netI 0.0396
_diffrn_reflns_limit_h_max 13
_diffrn_reflns_limit_h_min -13
_diffrn_reflns_limit_k_max 14
_diffrn_reflns_limit_k_min -14
_diffrn_reflns_limit_l_max 14
_diffrn_reflns_limit_l_min -15
_diffrn_reflns_number 11164
_diffrn_reflns_theta_full 27.50
_diffrn_reflns_theta_max 27.50
_diffrn_reflns_theta_min 1.99
_diffrn_standards_decay_% 0
_diffrn_standards_interval_count 0
_diffrn_standards_interval_time 0
_diffrn_standards_number 0
_exptl_absorpt_coefficient_mu 1.786
_exptl_absorpt_correction_T_max 0.8558
_exptl_absorpt_correction_T_min 0.8142
_exptl_absorpt_correction_type multi-scan
_exptl_absorpt_process_details '(SADABS; Sheldrick, 1996)'
_exptl_crystal_colour blue
_exptl_crystal_density_diffrn 1.693
_exptl_crystal_density_method 'not measured'
_exptl_crystal_description block
_exptl_crystal_F_000 700
_exptl_crystal_size_max 0.12
_exptl_crystal_size_mid 0.12
_exptl_crystal_size_min 0.09
_refine_diff_density_max 0.556
_refine_diff_density_min -0.385
_refine_ls_extinction_method none
_refine_ls_goodness_of_fit_ref 1.013
_refine_ls_hydrogen_treatment mixed
_refine_ls_matrix_type full
_refine_ls_number_parameters 185
_refine_ls_number_reflns 3073
_refine_ls_number_restraints 1
_refine_ls_restrained_S_all 1.013
_refine_ls_R_factor_all 0.0594
_refine_ls_R_factor_gt 0.0372
_refine_ls_shift/su_max 0.000
_refine_ls_shift/su_mean 0.000
_refine_ls_structure_factor_coef Fsqd
_refine_ls_weighting_details 'calc w = 1/[\s^2^(Fo^2^)+(0.0487P)^2^+0.1747P] where P=(Fo^2^+2Fc^2^)/3'
_refine_ls_weighting_scheme calc
_refine_ls_wR_factor_gt 0.0871
_refine_ls_wR_factor_ref 0.0966
_reflns_number_gt 2257
_reflns_number_total 3073
_reflns_threshold_expression I>2\s(I)
_cod_data_source_file su2018.cif
_cod_data_source_block I
_cod_original_sg_symbol_H-M 'P 21/c'
_cod_database_code 2216803
_cod_database_fobs_code 2216803

loop_
_symmetry_equiv_pos_as_xyz
'x, y, z'
'-x, y+1/2, -z+1/2'
'-x, -y, -z'
'x, -y-1/2, z-1/2'

loop_
_atom_site_type_symbol
_atom_site_label
_atom_site_fract_x
_atom_site_fract_y
_atom_site_fract_z
_atom_site_U_iso_or_equiv
_atom_site_adp_type
_atom_site_calc_flag
_atom_site_refinement_flags
_atom_site_occupancy
Cu Cu1 0.36112(3) 0.75795(3) 0.17031(3) 0.04190(13) Uani d . 1
S S1 0.57494(8) 0.78609(8) 0.57534(6) 0.0540(2) Uani d . 1
O O1 0.3209(2) 0.59558(17) 0.20010(15) 0.0497(5) Uani d . 1
O O2 0.0453(2) 0.1542(2) -0.0731(2) 0.0775(7) Uani d . 1
O O3 -0.0014(3) 0.2839(2) -0.2116(2) 0.0934(9) Uani d . 1
N N1 0.2374(2) 0.76051(18) 0.01592(19) 0.0381(5) Uani d . 1
N N2 0.3757(2) 0.9355(2) 0.1417(2) 0.0499(6) Uani d D 1
N N3 0.0476(3) 0.2569(2) -0.1091(3) 0.0563(7) Uani d . 1
N N4 0.4606(3) 0.7728(2) 0.3345(2) 0.0584(7) Uani d . 1
C C1 0.1869(2) 0.5502(2) 0.0052(2) 0.0345(5) Uani d . 1
C C2 0.2510(2) 0.5216(2) 0.1262(2) 0.0394(6) Uani d . 1
C C3 0.2321(3) 0.4050(3) 0.1644(2) 0.0461(7) Uani d . 1
H H3 0.2665 0.3859 0.2436 0.055 Uiso calc R 1
C C4 0.1658(3) 0.3198(3) 0.0900(3) 0.0479(7) Uani d . 1
H H4 0.1558 0.2437 0.1179 0.057 Uiso calc R 1
C C5 0.1131(2) 0.3482(2) -0.0283(2) 0.0415(6) Uani d . 1
C C6 0.1200(2) 0.4613(2) -0.0692(2) 0.0388(6) Uani d . 1
H H6 0.0795 0.4792 -0.1477 0.047 Uiso calc R 1
C C7 0.1822(2) 0.6689(2) -0.0415(2) 0.0386(6) Uani d . 1
H H7 0.1354 0.6803 -0.1196 0.046 Uiso calc R 1
C C8 0.2156(3) 0.8792(2) -0.0400(2) 0.0472(7) Uani d . 1
H H8A 0.1386 0.9158 -0.0251 0.057 Uiso calc R 1
H H8B 0.2024 0.8720 -0.1247 0.057 Uiso calc R 1
C C9 0.3341(3) 0.9543(3) 0.0121(2) 0.0502(7) Uani d . 1
H H9A 0.4043 0.9323 -0.0226 0.060 Uiso calc R 1
H H9B 0.3138 1.0378 -0.0050 0.060 Uiso calc R 1
C C10 0.2983(4) 1.0049(3) 0.2052(3) 0.0852(12) Uani d . 1
H H10A 0.3056 1.0882 0.1894 0.128 Uiso calc R 1
H H10B 0.3302 0.9907 0.2885 0.128 Uiso calc R 1
H H10C 0.2084 0.9811 0.1793 0.128 Uiso calc R 1
C C11 0.5081(3) 0.7796(2) 0.4342(2) 0.0393(6) Uani d . 1
H H2 0.4577(16) 0.964(3) 0.171(3) 0.080 Uiso d D 1

loop_
_atom_site_aniso_label
_atom_site_aniso_U_11
_atom_site_aniso_U_22
_atom_site_aniso_U_33
_atom_site_aniso_U_12
_atom_site_aniso_U_13
_atom_site_aniso_U_23
Cu1 0.0555(2) 0.0438(2) 0.02492(17) -0.00736(15) 0.00780(14) -0.00031(13)
S1 0.0494(4) 0.0807(6) 0.0288(3) -0.0122(4) 0.0044(3) -0.0053(3)
O1 0.0690(13) 0.0490(12) 0.0253(9) -0.0143(10) 0.0019(9) 0.0051(8)
O2 0.0818(17) 0.0491(15) 0.102(2) -0.0157(12) 0.0242(15) -0.0172(14)
O3 0.118(2) 0.0742(18) 0.0644(18) -0.0119(16) -0.0183(16) -0.0234(14)
N1 0.0433(12) 0.0406(13) 0.0305(10) 0.0012(9) 0.0101(9) 0.0043(9)
N2 0.0591(16) 0.0448(14) 0.0450(13) -0.0032(11) 0.0118(12) -0.0030(11)
N3 0.0482(15) 0.0514(18) 0.0671(19) -0.0020(12) 0.0114(14) -0.0173(14)
N4 0.0746(18) 0.0677(18) 0.0312(12) -0.0234(14) 0.0108(12) -0.0012(11)
C1 0.0330(13) 0.0420(15) 0.0291(12) 0.0026(10) 0.0090(10) 0.0008(10)
C2 0.0418(15) 0.0458(16) 0.0301(13) 0.0004(12) 0.0084(11) 0.0034(11)
C3 0.0516(17) 0.0473(17) 0.0360(14) 0.0005(13) 0.0053(12) 0.0092(12)
C4 0.0451(16) 0.0401(17) 0.0570(18) 0.0025(12) 0.0107(14) 0.0084(13)
C5 0.0321(14) 0.0432(16) 0.0491(16) 0.0005(11) 0.0103(12) -0.0106(13)
C6 0.0326(13) 0.0501(16) 0.0328(13) 0.0056(11) 0.0068(10) -0.0021(12)
C7 0.0388(14) 0.0484(17) 0.0274(12) 0.0058(12) 0.0063(11) 0.0048(11)
C8 0.0551(18) 0.0446(17) 0.0411(15) 0.0043(13) 0.0109(13) 0.0113(12)
C9 0.0621(19) 0.0406(16) 0.0507(17) 0.0011(13) 0.0195(14) 0.0058(13)
C10 0.121(3) 0.073(3) 0.060(2) 0.021(2) 0.023(2) -0.0222(19)
C11 0.0426(15) 0.0452(16) 0.0315(13) -0.0097(11) 0.0119(11) -0.0017(11)

loop_
_atom_type_symbol
_atom_type_description
_atom_type_scat_dispersion_real
_atom_type_scat_dispersion_imag
_atom_type_scat_source
C C 0.0033 0.0016 'International Tables Vol C Tables 4.2.6.8 and 6.1.1.4'
H H 0.0000 0.0000 'International Tables Vol C Tables 4.2.6.8 and 6.1.1.4'
N N 0.0061 0.0033 'International Tables Vol C Tables 4.2.6.8 and 6.1.1.4'
O O 0.0106 0.0060 'International Tables Vol C Tables 4.2.6.8 and 6.1.1.4'
S S 0.1246 0.1234 'International Tables Vol C Tables 4.2.6.8 and 6.1.1.4'
Cu Cu 0.3201 1.2651 'International Tables Vol C Tables 4.2.6.8 and 6.1.1.4'

loop_
_geom_angle_atom_site_label_1
_geom_angle_atom_site_label_2
_geom_angle_atom_site_label_3
_geom_angle
O1 Cu1 N1 93.18(8)
O1 Cu1 N4 89.43(9)
N1 Cu1 N4 169.22(11)
O1 Cu1 N2 171.14(9)
N1 Cu1 N2 83.89(9)
N4 Cu1 N2 91.96(10)
C2 O1 Cu1 127.24(16)
C7 N1 C8 119.5(2)
C7 N1 Cu1 125.64(18)
C8 N1 Cu1 114.68(17)
C10 N2 C9 112.9(3)
C10 N2 Cu1 111.0(2)
C9 N2 Cu1 107.05(17)
C10 N2 H2 104(2)
C9 N2 H2 109(2)
Cu1 N2 H2 113(2)
O3 N3 O2 122.0(3)
O3 N3 C5 118.7(3)
O2 N3 C5 119.3(3)
C11 N4 Cu1 173.4(3)
C6 C1 C7 117.6(2)
C6 C1 C2 119.4(2)
C7 C1 C2 122.9(2)
O1 C2 C3 119.2(2)
O1 C2 C1 124.1(2)
C3 C2 C1 116.7(2)
C4 C3 C2 122.7(2)
C4 C3 H3 118.7
C2 C3 H3 118.7
C3 C4 C5 118.9(3)
C3 C4 H4 120.5
C5 C4 H4 120.5
C6 C5 C4 121.3(3)
C6 C5 N3 119.3(3)
C4 C5 N3 119.4(3)
C5 C6 C1 120.7(2)
C5 C6 H6 119.6
C1 C6 H6 119.6
N1 C7 C1 125.3(2)
N1 C7 H7 117.4
C1 C7 H7 117.4
N1 C8 C9 107.9(2)
N1 C8 H8A 110.1
C9 C8 H8A 110.1
N1 C8 H8B 110.1
C9 C8 H8B 110.1
H8A C8 H8B 108.4
N2 C9 C8 109.2(2)
N2 C9 H9A 109.8
C8 C9 H9A 109.8
N2 C9 H9B 109.8
C8 C9 H9B 109.8
H9A C9 H9B 108.3
N2 C10 H10A 109.5
N2 C10 H10B 109.5
H10A C10 H10B 109.5
N2 C10 H10C 109.5
H10A C10 H10C 109.5
H10B C10 H10C 109.5
N4 C11 S1 178.8(3)

loop_
_geom_bond_atom_site_label_1
_geom_bond_atom_site_label_2
_geom_bond_distance
Cu1 O1 1.9240(19)
Cu1 N1 1.940(2)
Cu1 N4 1.947(3)
Cu1 N2 2.033(3)
S1 C11 1.623(3)
O1 C2 1.287(3)
O2 N3 1.231(3)
O3 N3 1.217(4)
N1 C7 1.284(3)
N1 C8 1.476(3)
N2 C10 1.468(4)
N2 C9 1.484(3)
N2 H2 0.906(10)
N3 C5 1.444(3)
N4 C11 1.149(4)
C1 C6 1.392(3)
C1 C7 1.435(4)
C1 C2 1.441(3)
C2 C3 1.413(4)
C3 C4 1.361(4)
C3 H3 0.9300
C4 C5 1.392(4)
C4 H4 0.9300
C5 C6 1.366(4)
C6 H6 0.9300
C7 H7 0.9300
C8 C9 1.505(4)
C8 H8A 0.9700
C8 H8B 0.9700
C9 H9A 0.9700
C9 H9B 0.9700
C10 H10A 0.9600
C10 H10B 0.9600
C10 H10C 0.9600
